data_7130613
loop_
_publ_author_name
'Svensson Grape, Erik'
'Willhammar, Tom'
'Inge, Andrew Ken'

_publ_section_title
;
 Triple helix and rod structures of the antiseptic drug bibrocathol
 revealed by electron crystallography
;
_journal_name_full 'Chemical Communications'
_journal_paper_doi 10.1039/D2CC04209F
_journal_year 2022
_chemical_formula_sum 'C60 Bi10 Br40 O25'
_chemical_formula_weight 6406.59
_space_group_crystal_system monoclinic
_space_group_IT_number 14
_space_group_name_Hall '-P 2yn'
_space_group_name_H-M_alt 'P 1 21/n 1'
_audit_creation_method SHELXL-2018/1
_audit_update_record
;
2022-08-17 deposited with the CCDC.	2022-08-30 downloaded from the CCDC.
;
_cell_angle_alpha 90
_cell_angle_beta 94.7(2)
_cell_angle_gamma 90
_cell_formula_units_Z 4
_cell_length_a 17.01(9)
_cell_length_b 27.26(14)
_cell_length_c 26.21(13)
_cell_measurement_reflns_used 120385
_cell_measurement_temperature 293(2)
_cell_measurement_theta_max 0.841
_cell_measurement_theta_min 0.050
_cell_volume 12113(11)
_computing_cell_refinement
;
Kabsch, W. (2010). XDS. Acta Crystallographica Section D:
Biological Crystallography, 66(2), 125-132.
;
_computing_data_collection
;
Stef Smeets, Bin Wang, Magdalena O. Cichocka, Jonas Angstrom, Wei Wan.
(2018, April 11). Instamatic (Version 0.6). Zenodo.
http://doi.org/10.5281/zenodo.1217026
;
_computing_data_reduction
;
Kabsch, W. (2010). XDS. Acta Crystallographica Section D:
Biological Crystallography, 66(2), 125-132.
;
_computing_structure_refinement 'SHELXL-2018/1 (Sheldrick, 2018)'
_computing_structure_solution 'SHELXT 2014/5 (Sheldrick, 2014)'
_diffrn_ambient_temperature 293(2)
_diffrn_measured_fraction_theta_full 0.898
_diffrn_measured_fraction_theta_max 0.898
_diffrn_measurement_device_type 'JEOL JEM-2100 LaB6'
_diffrn_measurement_method 'continuous rotation'
_diffrn_radiation_type electron
_diffrn_radiation_wavelength 0.0251
_diffrn_reflns_av_R_equivalents 0.2785
_diffrn_reflns_av_unetI/netI 0.2244
_diffrn_reflns_Laue_measured_fraction_full 0.898
_diffrn_reflns_Laue_measured_fraction_max 0.898
_diffrn_reflns_limit_h_max 19
_diffrn_reflns_limit_h_min -19
_diffrn_reflns_limit_k_max 30
_diffrn_reflns_limit_k_min -31
_diffrn_reflns_limit_l_max 29
_diffrn_reflns_limit_l_min -29
_diffrn_reflns_number 120385
_diffrn_reflns_point_group_measured_fraction_full 0.898
_diffrn_reflns_point_group_measured_fraction_max 0.898
_diffrn_reflns_theta_full 0.841
_diffrn_reflns_theta_max 0.841
_diffrn_reflns_theta_min 0.050
_exptl_absorpt_coefficient_mu 0.000
_exptl_crystal_colour yellow
_exptl_crystal_density_diffrn 3.513
_exptl_crystal_description needle
_exptl_crystal_F_000 2453
_refine_diff_density_max 0.460
_refine_diff_density_min -0.476
_refine_diff_density_rms 0.087
_refine_ls_extinction_method none
_refine_ls_goodness_of_fit_ref 1.114
_refine_ls_hydrogen_treatment undef
_refine_ls_matrix_type full
_refine_ls_number_parameters 481
_refine_ls_number_reflns 18190
_refine_ls_number_restraints 12
_refine_ls_restrained_S_all 1.114
_refine_ls_R_factor_all 0.2979
_refine_ls_R_factor_gt 0.2346
_refine_ls_shift/su_max 0.000
_refine_ls_shift/su_mean 0.000
_refine_ls_structure_factor_coef Fsqd
_refine_ls_weighting_details 'w=1/[\s^2^(Fo^2^)+(0.1850P)^2^+54.7346P] where P=(Fo^2^+2Fc^2^)/3'
_refine_ls_weighting_scheme calc
_refine_ls_wR_factor_gt 0.5186
_refine_ls_wR_factor_ref 0.5555
_reflns_Friedel_coverage 0.000
_reflns_number_gt 10695
_reflns_number_total 18190
_reflns_threshold_expression 'I > 2\s(I)'
_cod_data_source_file d2cc04209f4.cif
_cod_data_source_block Bibrocathol-1-Monoclinic
_cod_original_cell_volume 12113(105)
_cod_original_sg_symbol_H-M 'P 21/n'
_cod_database_code 7130613
_shelx_shelxl_version_number 2018/1
_shelx_space_group_comment
;
The symmetry employed for this shelxl refinement is uniquely defined
by the following loop, which should always be used as a source of
symmetry information in preference to the above space-group names.
They are only intended as comments.
;

loop_
_space_group_symop_operation_xyz
'x, y, z'
'-x+1/2, y+1/2, -z+1/2'
'-x, -y, -z'
'x-1/2, -y-1/2, z-1/2'

loop_
_atom_site_label
_atom_site_type_symbol
_atom_site_fract_x
_atom_site_fract_y
_atom_site_fract_z
_atom_site_U_iso_or_equiv
_atom_site_adp_type
_atom_site_occupancy
_atom_site_site_symmetry_order
_atom_site_calc_flag
_atom_site_refinement_flags_posn
_atom_site_refinement_flags_adp
_atom_site_refinement_flags_occupancy
_atom_site_disorder_assembly
_atom_site_disorder_group
Bi6 Bi 0.8405(3) 0.33596(15) 0.28957(16) 0.0455(10) Uiso 1 1 d . . . . .
O22 O 0.747(2) 0.5051(13) 0.2552(14) 0.099(10) Uiso 1 1 d . U . . .
Bi4 Bi 0.7328(3) 0.43698(15) 0.19599(16) 0.0480(11) Uiso 1 1 d . U . . .
O25 O 0.722(3) 0.2077(14) 0.2302(15) 0.102(11) Uiso 1 1 d . . . . .
Bi3 Bi 0.8359(3) 0.48310(16) 0.31759(17) 0.0527(11) Uiso 1 1 d . U . . .
Bi9 Bi 0.8492(3) 0.19066(15) 0.24592(16) 0.0497(11) Uiso 1 1 d . . . . .
Bi2 Bi 0.6404(3) 0.54560(15) 0.29220(17) 0.0503(11) Uiso 1 1 d . U . . .
Bi1 Bi 0.7868(3) 0.58099(15) 0.19364(16) 0.0474(11) Uiso 1 1 d . U . . .
Bi10 Bi 0.6717(3) 0.13762(16) 0.17577(17) 0.0528(11) Uiso 1 1 d . . . . .
O21 O 0.719(2) 0.6011(13) 0.2696(14) 0.098(10) Uiso 1 1 d . U . . .
Bi7 Bi 0.6914(3) 0.28804(16) 0.18514(18) 0.0561(12) Uiso 1 1 d . . . . .
Bi5 Bi 0.6395(3) 0.38931(17) 0.31400(19) 0.0605(13) Uiso 1 1 d . U . . .
Bi8 Bi 0.6623(3) 0.23507(17) 0.31234(19) 0.0611(13) Uiso 1 1 d . . . . .
Br16 Br 1.0304(7) 0.3664(4) 0.2440(4) 0.069(3) Uiso 1 1 d . . . . .
Br28 Br 0.9948(6) 0.2347(3) 0.1649(3) 0.056(2) Uiso 1 1 d . . . . .
Br21 Br 0.6723(7) 0.2774(4) 0.4522(4) 0.072(3) Uiso 1 1 d . . . . .
Br17 Br 0.4205(7) 0.5316(4) 0.2929(4) 0.074(3) Uiso 1 1 d . . . . .
Br6 Br 0.3774(7) 0.6605(4) 0.0867(4) 0.081(3) Uiso 1 1 d . . . . .
Br8 Br 0.6108(7) 0.4979(4) 0.0896(4) 0.071(3) Uiso 1 1 d . . . . .
Br18 Br 0.3157(7) 0.5262(4) 0.1736(4) 0.080(3) Uiso 1 1 d . . . . .
Br20 Br 0.5130(7) 0.3558(4) 0.1225(4) 0.079(3) Uiso 1 1 d . . . . .
Br1 Br 1.0160(8) 0.6965(4) 0.1299(5) 0.092(4) Uiso 1 1 d . . . . .
Br24 Br 0.9468(6) 0.4583(3) 0.4432(4) 0.063(2) Uiso 1 1 d . . . . .
Br29 Br 0.4356(8) 0.3694(4) 0.3457(4) 0.086(3) Uiso 1 1 d . . . . .
Br26 Br 0.9730(8) 0.3913(4) 0.0080(4) 0.086(3) Uiso 1 1 d . . . . .
Br13 Br 0.9156(7) 0.5495(4) 0.0824(4) 0.077(3) Uiso 1 1 d . . . . .
Br36 Br 1.0155(7) 0.3065(4) 0.3831(4) 0.074(3) Uiso 1 1 d . . . . .
Br22 Br 0.7274(8) 0.3394(5) 0.5633(5) 0.098(4) Uiso 1 1 d . . . . .
Br37 Br 0.6797(8) 0.2849(4) 0.0391(5) 0.089(3) Uiso 1 1 d . . . . .
Br12 Br 0.8808(8) 0.6192(4) 0.4659(5) 0.093(4) Uiso 1 1 d . . . . .
Br25 Br 0.7870(7) 0.4202(4) 0.0485(4) 0.074(3) Uiso 1 1 d . . . . .
Br5 Br 0.4239(7) 0.6781(4) 0.2159(4) 0.072(3) Uiso 1 1 d . . . . .
Br35 Br 0.9792(8) 0.2789(4) 0.5096(5) 0.092(4) Uiso 1 1 d . . . . .
Br19 Br 0.3626(9) 0.4351(5) 0.0889(5) 0.100(4) Uiso 1 1 d . . . . .
Br9 Br 0.6057(8) 0.4380(4) 0.4487(4) 0.086(3) Uiso 1 1 d . . . . .
Br33 Br 0.7604(7) 0.1252(4) 0.4333(4) 0.084(3) Uiso 1 1 d . . . . .
Br7 Br 0.4794(9) 0.5733(5) 0.0214(5) 0.102(4) Uiso 1 1 d . . . . .
Br40 Br 0.9452(8) 0.1014(4) 0.0877(4) 0.088(3) Uiso 1 1 d . . . . .
Br14 Br 1.1105(9) 0.5084(5) 0.0836(5) 0.104(4) Uiso 1 1 d . . . . .
Br39 Br 0.9703(11) 0.1761(6) -0.0160(6) 0.128(5) Uiso 1 1 d . . . . .
Br27 Br 1.0804(8) 0.2969(4) 0.0639(5) 0.094(4) Uiso 1 1 d . . . . .
Br32 Br 0.4476(8) 0.1955(4) 0.1571(4) 0.087(3) Uiso 1 1 d . . . . .
Br15 Br 1.1637(9) 0.4119(5) 0.1621(5) 0.107(4) Uiso 1 1 d . . . . .
Br23 Br 0.8725(8) 0.4271(4) 0.5611(5) 0.089(3) Uiso 1 1 d . . . . .
Br38 Br 0.8304(10) 0.2671(5) -0.0456(6) 0.120(5) Uiso 1 1 d . . . . .
Br4 Br 1.0465(9) 0.5201(5) 0.3109(5) 0.101(4) Uiso 1 1 d . . . . .
Br11 Br 0.7679(11) 0.5981(6) 0.5701(6) 0.129(5) Uiso 1 1 d . . . . .
Br34 Br 0.8394(8) 0.1962(4) 0.5354(5) 0.091(3) Uiso 1 1 d . . . . .
Br31 Br 0.2732(11) 0.2610(6) 0.1731(6) 0.128(5) Uiso 1 1 d . . . . .
Br30 Br 0.2671(13) 0.3452(7) 0.2708(7) 0.153(6) Uiso 1 1 d . . . . .
Br10 Br 0.6270(10) 0.5051(5) 0.5615(6) 0.118(5) Uiso 1 1 d . . . . .
Br2 Br 1.1993(10) 0.6672(6) 0.1860(6) 0.125(5) Uiso 1 1 d . . . . .
Br3 Br 1.2113(11) 0.5828(6) 0.2842(6) 0.131(5) Uiso 1 1 d . . . . .
O3 O 0.6249(15) 0.5338(8) 0.2079(9) 0.046(6) Uiso 1 1 d . . . . .
O6 O 0.7266(17) 0.4748(9) 0.3671(10) 0.059(7) Uiso 1 1 d . . . . .
O13 O 0.8300(17) 0.2796(10) 0.1852(10) 0.061(7) Uiso 1 1 d . . . . .
C58 C 0.818(2) 0.2270(12) 0.0154(13) 0.073(10) Uiso 1 1 d . . . . .
C46 C 0.363(3) 0.3111(15) 0.2619(16) 0.099(13) Uiso 1 1 d . . . . .
O2 O 0.8969(16) 0.5662(8) 0.2494(9) 0.050(6) Uiso 1 1 d . . . . .
C49 C 0.8982(15) 0.2308(8) 0.3569(9) 0.036(6) Uiso 1 1 d . . . . .
C8 C 0.5344(13) 0.5964(7) 0.2026(5) 0.067(9) Uiso 1 1 d G . . . .
C7 C 0.5688(11) 0.5582(6) 0.1772(7) 0.040(6) Uiso 1 1 d G . . . .
C12 C 0.5486(13) 0.5506(7) 0.1253(7) 0.067(9) Uiso 1 1 d G . . . .
C11 C 0.4940(14) 0.5812(8) 0.0989(5) 0.067(9) Uiso 1 1 d G . . . .
C10 C 0.4597(13) 0.6194(7) 0.1243(8) 0.088(11) Uiso 1 1 d G . . . .
C9 C 0.4799(13) 0.6270(7) 0.1761(8) 0.057(8) Uiso 1 1 d G . . . .
C57 C 0.761(2) 0.2341(10) 0.0526(11) 0.057(8) Uiso 1 1 d . . . . .
O12 O 0.7604(16) 0.3170(9) 0.3595(10) 0.054(6) Uiso 1 1 d . . . . .
C24 C 0.9986(17) 0.4187(9) 0.1983(10) 0.045(7) Uiso 1 1 d . . . . .
C38 C 0.8245(9) 0.3435(7) 0.1234(7) 0.077(10) Uiso 1 1 d G . . . .
C37 C 0.8656(11) 0.3044(6) 0.1469(6) 0.045(7) Uiso 1 1 d G . . . .
C42 C 0.9376(11) 0.2900(5) 0.1303(7) 0.053(7) Uiso 1 1 d G . . . .
C41 C 0.9686(9) 0.3148(7) 0.0901(7) 0.062(8) Uiso 1 1 d G . . . .
C40 C 0.9276(11) 0.3539(6) 0.0665(6) 0.060(8) Uiso 1 1 d G . . . .
C39 C 0.8555(11) 0.3682(5) 0.0832(7) 0.039(6) Uiso 1 1 d G . . . .
C25 C 0.532(2) 0.4127(13) 0.2171(14) 0.078(10) Uiso 1 1 d . . . . .
C43 C 0.510(3) 0.2546(13) 0.2473(14) 0.083(11) Uiso 1 1 d . . . . .
C21 C 0.955(2) 0.4977(13) 0.1247(13) 0.077(10) Uiso 1 1 d . . . . .
O14 O 0.7514(18) 0.3560(10) 0.1474(11) 0.064(7) Uiso 1 1 d . . . . .
O19 O 0.8021(17) 0.1330(9) 0.1427(10) 0.060(7) Uiso 1 1 d . U . . .
O7 O 0.8661(15) 0.4188(8) 0.2231(9) 0.045(6) Uiso 1 1 d . . . . .
O9 O 0.5921(18) 0.3816(10) 0.2291(10) 0.062(7) Uiso 1 1 d . . . . .
C47 C 0.371(3) 0.2807(18) 0.2170(19) 0.120(16) Uiso 1 1 d . . . . .
O10 O 0.565(2) 0.4592(11) 0.2926(12) 0.076(8) Uiso 1 1 d . . . . .
C55 C 0.809(2) 0.1623(12) 0.1043(13) 0.068(9) Uiso 1 1 d . . . . .
C19 C 0.919(3) 0.4358(14) 0.1942(15) 0.087(11) Uiso 1 1 d . . . . .
C54 C 0.943(2) 0.2555(12) 0.4000(13) 0.073(10) Uiso 1 1 d . . . . .
O8 O 0.8199(17) 0.4933(9) 0.1648(10) 0.060(7) Uiso 1 1 d . . . . .
C30 C 0.4852(16) 0.4084(8) 0.1674(9) 0.036(6) Uiso 1 1 d . . . . .
C20 C 0.8989(18) 0.4767(10) 0.1605(11) 0.052(7) Uiso 1 1 d . . . . .
C23 C 1.0612(18) 0.4358(10) 0.1650(10) 0.049(7) Uiso 1 1 d . . . . .
O16 O 0.574(2) 0.3009(11) 0.3224(11) 0.073(8) Uiso 1 1 d . . . . .
O1 O 0.8820(18) 0.6392(10) 0.1874(11) 0.065(7) Uiso 1 1 d . . . . .
C50 C 0.8433(18) 0.1913(10) 0.3699(11) 0.051(7) Uiso 1 1 d . . . . .
O11 O 0.869(2) 0.3940(11) 0.3531(12) 0.075(8) Uiso 1 1 d . . . . .
C56 C 0.752(2) 0.2030(13) 0.0945(14) 0.078(10) Uiso 1 1 d . . . . .
C14 C 0.7280(15) 0.5019(8) 0.4143(7) 0.067(9) Uiso 1 1 d G . . . .
C15 C 0.6847(13) 0.4915(8) 0.4557(9) 0.091(12) Uiso 1 1 d G . . . .
C16 C 0.6963(15) 0.5189(9) 0.5004(8) 0.080(10) Uiso 1 1 d G . . . .
C17 C 0.7512(16) 0.5567(9) 0.5037(8) 0.087(11) Uiso 1 1 d G . . . .
C18 C 0.7945(15) 0.5672(8) 0.4623(10) 0.118(15) Uiso 1 1 d G . . . .
C13 C 0.7829(14) 0.5398(9) 0.4176(8) 0.075(10) Uiso 1 1 d G . . . .
C26 C 0.5139(18) 0.4531(10) 0.2513(10) 0.048(7) Uiso 1 1 d . . . . .
C22 C 1.031(2) 0.4779(12) 0.1263(13) 0.075(10) Uiso 1 1 d . . . . .
C48 C 0.434(2) 0.2484(11) 0.2143(12) 0.063(9) Uiso 1 1 d . . . . .
O18 O 0.8104(15) 0.1678(8) 0.3256(9) 0.046(6) Uiso 1 1 d . . . . .
C45 C 0.436(2) 0.3196(12) 0.2931(13) 0.071(9) Uiso 1 1 d . . . . .
O20 O 0.684(3) 0.2132(14) 0.1268(15) 0.104(11) Uiso 1 1 d . U . . .
C60 C 0.872(2) 0.1574(13) 0.0713(14) 0.078(10) Uiso 1 1 d . . . . .
O17 O 0.8986(18) 0.2460(10) 0.3062(10) 0.063(7) Uiso 1 1 d . . . . .
C53 C 0.9277(19) 0.2426(10) 0.4528(11) 0.055(8) Uiso 1 1 d . . . . .
C31 C 0.8365(14) 0.3799(8) 0.4055(6) 0.077(10) Uiso 1 1 d G . . . .
C36 C 0.8645(12) 0.4032(7) 0.4506(8) 0.103(13) Uiso 1 1 d G . . . .
C35 C 0.8362(13) 0.3895(7) 0.4968(6) 0.050(7) Uiso 1 1 d G . . . .
C34 C 0.7800(13) 0.3525(8) 0.4979(6) 0.070(9) Uiso 1 1 d G . . . .
C33 C 0.7520(12) 0.3293(7) 0.4528(8) 0.065(9) Uiso 1 1 d G . . . .
C32 C 0.7803(13) 0.3430(7) 0.4066(6) 0.051(7) Uiso 1 1 d G . . . .
C27 C 0.442(2) 0.4830(13) 0.2402(14) 0.086(11) Uiso 1 1 d . . . . .
O4 O 0.563(2) 0.6102(11) 0.2546(12) 0.076(8) Uiso 1 1 d . . . . .
C28 C 0.400(2) 0.4797(11) 0.1910(12) 0.061(8) Uiso 1 1 d . . . . .
C44 C 0.503(2) 0.2925(13) 0.2859(14) 0.079(10) Uiso 1 1 d . . . . .
O5 O 0.835(2) 0.5526(13) 0.3771(14) 0.096(10) Uiso 1 1 d . . . . .
C51 C 0.8308(18) 0.1779(10) 0.4206(11) 0.051(7) Uiso 1 1 d . . . . .
C1 C 0.9613(12) 0.6229(8) 0.2005(9) 0.081(11) Uiso 1 1 d G . . . .
C6 C 0.9659(12) 0.5867(8) 0.2380(9) 0.084(11) Uiso 1 1 d G . . . .
C5 C 1.0389(15) 0.5723(7) 0.2607(7) 0.070(9) Uiso 1 1 d G . . . .
C4 C 1.1074(12) 0.5941(9) 0.2459(9) 0.076(9) Uiso 1 1 d G U . . .
C3 C 1.1028(12) 0.6302(9) 0.2084(9) 0.116(13) Uiso 1 1 d G U . . .
C2 C 1.0298(15) 0.6446(7) 0.1857(8) 0.061(8) Uiso 1 1 d G U . . .
O15 O 0.583(2) 0.2267(13) 0.2428(14) 0.096(10) Uiso 1 1 d . . . . .
O24 O 0.715(2) 0.2995(12) 0.2658(13) 0.083(9) Uiso 1 1 d . . . . .
C29 C 0.430(3) 0.4432(15) 0.1535(16) 0.096(12) Uiso 1 1 d . . . . .
C59 C 0.885(2) 0.1845(13) 0.0312(14) 0.083(11) Uiso 1 1 d . . . . .
C52 C 0.863(2) 0.2092(13) 0.4638(14) 0.083(11) Uiso 1 1 d . . . . .
O23 O 0.754(2) 0.4047(12) 0.2813(13) 0.088(9) Uiso 1 1 d . U . . .

loop_
_atom_type_symbol
_atom_type_description
_atom_type_scat_dispersion_real
_atom_type_scat_dispersion_imag
_atom_type_scat_source
C C 0.0000 0.0000 'International Tables Vol C Tables 4.2.6.8 and 6.1.1.4'
O O 0.0000 0.0000 'International Tables Vol C Tables 4.2.6.8 and 6.1.1.4'
Br Br 0.0000 0.0000 'International Tables Vol C Tables 4.2.6.8 and 6.1.1.4'
Bi Bi 0.0000 0.0000 'International Tables Vol C Tables 4.2.6.8 and 6.1.1.4'

loop_
_geom_angle_atom_site_label_1
_geom_angle_atom_site_label_2
_geom_angle_atom_site_label_3
_geom_angle
_geom_angle_site_symmetry_1
_geom_angle_site_symmetry_3
_geom_angle_publ_flag
O11 Bi6 O23 67.9(11) . . ?
O11 Bi6 O24 127.2(13) . . ?
O23 Bi6 O24 76.8(12) . . ?
O11 Bi6 O12 72.7(11) . . ?
O23 Bi6 O12 81.7(11) . . ?
O24 Bi6 O12 64.2(11) . . ?
O11 Bi6 O17 117.1(10) . . ?
O23 Bi6 O17 163.0(12) . . ?
O24 Bi6 O17 88.3(10) . . ?
O12 Bi6 O17 84.5(9) . . ?
Bi3 O22 Bi2 108.6(16) . . ?
Bi3 O22 Bi4 107.1(15) . . ?
Bi2 O22 Bi4 124.8(17) . . ?
O8 Bi4 O7 67.9(9) . . ?
O8 Bi4 O23 121.2(11) . . ?
O7 Bi4 O23 65.0(11) . . ?
O8 Bi4 O22 71.6(12) . . ?
O7 Bi4 O22 85.6(11) . . ?
O23 Bi4 O22 71.6(12) . . ?
O8 Bi4 O14 106.4(10) . . ?
O7 Bi4 O14 79.4(9) . . ?
O23 Bi4 O14 97.5(11) . . ?
O22 Bi4 O14 164.3(11) . . ?
Bi9 O25 Bi10 103.3(16) . . ?
Bi9 O25 Bi7 115.5(17) . . ?
Bi10 O25 Bi7 110.4(14) . . ?
Bi9 O25 Bi8 110.7(15) . . ?
Bi10 O25 Bi8 124.1(18) . . ?
Bi7 O25 Bi8 93.4(14) . . ?
O22 Bi3 O6 85.0(14) . . ?
O22 Bi3 O5 102.9(13) . . ?
O6 Bi3 O5 71.3(12) . . ?
O22 Bi3 O11 128.5(12) . . ?
O6 Bi3 O11 82.9(10) . . ?
O5 Bi3 O11 119.8(11) . . ?
O22 Bi3 O23 69.6(12) . . ?
O6 Bi3 O23 73.1(11) . . ?
O5 Bi3 O23 144.2(14) . . ?
O11 Bi3 O23 59.0(10) . . ?
O25 Bi9 O17 106.7(13) . . ?
O25 Bi9 O18 83.1(12) . . ?
O17 Bi9 O18 70.9(10) . . ?
O25 Bi9 O4 135.4(12) . 2_645 ?
O17 Bi9 O4 112.0(10) . 2_645 ?
O18 Bi9 O4 89.0(9) . 2_645 ?
O21 Bi2 O3 81.6(12) . . ?
O21 Bi2 O4 72.2(14) . . ?
O3 Bi2 O4 71.1(10) . . ?
O21 Bi2 O22 72.6(15) . . ?
O3 Bi2 O22 64.2(11) . . ?
O4 Bi2 O22 126.0(13) . . ?
O21 Bi2 O10 159.1(13) . . ?
O3 Bi2 O10 81.9(9) . . ?
O4 Bi2 O10 114.0(11) . . ?
O22 Bi2 O10 88.7(12) . . ?
O1 Bi1 O2 67.9(10) . . ?
O1 Bi1 O21 106.7(12) . . ?
O2 Bi1 O21 86.3(12) . . ?
O1 Bi1 O8 116.7(11) . . ?
O2 Bi1 O8 80.7(8) . . ?
O21 Bi1 O8 125.1(11) . . ?
O20 Bi10 O19 74.8(12) . . ?
O20 Bi10 O21 123.6(14) . 2_645 ?
O19 Bi10 O21 61.5(12) . 2_645 ?
O20 Bi10 O25 67.3(13) . . ?
O19 Bi10 O25 87.9(12) . . ?
O21 Bi10 O25 76.7(13) 2_645 . ?
Bi2 O21 Bi1 114.5(16) . . ?
Bi2 O21 Bi10 125.9(17) . 2_655 ?
Bi1 O21 Bi10 100.5(16) . 2_655 ?
O24 Bi7 O13 84.6(12) . . ?
O24 Bi7 O14 104.2(11) . . ?
O13 Bi7 O14 67.3(10) . . ?
O24 Bi7 O25 69.5(13) . . ?
O13 Bi7 O25 75.4(12) . . ?
O14 Bi7 O25 142.6(13) . . ?
O24 Bi7 O20 134.8(12) . . ?
O13 Bi7 O20 85.6(12) . . ?
O14 Bi7 O20 112.2(13) . . ?
O25 Bi7 O20 65.4(13) . . ?
O23 Bi5 O9 83.9(12) . . ?
O23 Bi5 O10 103.2(13) . . ?
O9 Bi5 O10 72.7(10) . . ?
O23 Bi5 O16 125.8(12) . . ?
O9 Bi5 O16 83.2(9) . . ?
O10 Bi5 O16 122.2(11) . . ?
O15 Bi8 O24 83.3(13) . . ?
O15 Bi8 O16 79.4(13) . . ?
O24 Bi8 O16 76.5(12) . . ?
O15 Bi8 O25 62.2(15) . . ?
O24 Bi8 O25 65.7(12) . . ?
O16 Bi8 O25 127.7(11) . . ?
C7 O3 Bi2 122.2(17) . . ?
C14 O6 Bi3 117.7(18) . . ?
C37 O13 Bi7 116.4(17) . . ?
C57 C58 C59 114(3) . . ?
C57 C58 Br38 127(2) . . ?
C59 C58 Br38 118(3) . . ?
C45 C46 C47 115(4) . . ?
C45 C46 Br30 123(3) . . ?
C47 C46 Br30 121(3) . . ?
C6 O2 Bi1 117.4(17) . . ?
O17 C49 C54 124(2) . . ?
O17 C49 C50 119(2) . . ?
C54 C49 C50 117(2) . . ?
C7 C8 C9 120.0 . . ?
C7 C8 O4 121.1(18) . . ?
C9 C8 O4 118.2(17) . . ?
O3 C7 C12 127.3(16) . . ?
O3 C7 C8 112.5(16) . . ?
C12 C7 C8 120.0 . . ?
C7 C12 C11 120.0 . . ?
C7 C12 Br8 117.1(11) . . ?
C11 C12 Br8 122.6(11) . . ?
C12 C11 C10 120.0 . . ?
C12 C11 Br7 117.2(12) . . ?
C10 C11 Br7 122.3(12) . . ?
C9 C10 C11 120.0 . . ?
C9 C10 Br6 120.5(12) . . ?
C11 C10 Br6 119.4(12) . . ?
C10 C9 C8 120.0 . . ?
C10 C9 Br5 121.2(11) . . ?
C8 C9 Br5 118.6(12) . . ?
C56 C57 C58 124(3) . . ?
C56 C57 Br37 117(3) . . ?
C58 C57 Br37 118(2) . . ?
C32 O12 Bi6 115.8(17) . . ?
C19 C24 C23 124(3) . . ?
C19 C24 Br16 121(3) . . ?
C23 C24 Br16 115(2) . . ?
C37 C38 C39 120.0 . . ?
C37 C38 O14 113.5(16) . . ?
C39 C38 O14 126.4(16) . . ?
O13 C37 C38 117.5(18) . . ?
O13 C37 C42 122.5(18) . . ?
C38 C37 C42 120.0 . . ?
C41 C42 C37 120.0 . . ?
C41 C42 Br28 121.0(11) . . ?
C37 C42 Br28 119.0(11) . . ?
C40 C41 C42 120.0 . . ?
C40 C41 Br27 117.5(11) . . ?
C42 C41 Br27 122.5(11) . . ?
C41 C40 C39 120.0 . . ?
C41 C40 Br26 120.6(11) . . ?
C39 C40 Br26 119.4(11) . . ?
C40 C39 C38 120.0 . . ?
C40 C39 Br25 123.5(11) . . ?
C38 C39 Br25 116.3(11) . . ?
O9 C25 C26 122(3) . . ?
O9 C25 C30 120(3) . . ?
C26 C25 C30 118(3) . . ?
C44 C43 O15 123(3) . . ?
C44 C43 C48 111(3) . . ?
O15 C43 C48 126(3) . . ?
C22 C21 C20 118(3) . . ?
C22 C21 Br13 126(3) . . ?
C20 C21 Br13 116(3) . . ?
C38 O14 Bi7 113.7(16) . . ?
C38 O14 Bi4 123.4(17) . . ?
Bi7 O14 Bi4 112.8(13) . . ?
C55 O19 Bi10 113(2) . . ?
C19 O7 Bi4 116(2) . . ?
C25 O9 Bi5 112(2) . . ?
C48 C47 C46 122(4) . . ?
C48 C47 Br31 114(3) . . ?
C46 C47 Br31 119(4) . . ?
C26 O10 Bi5 113(2) . . ?
C26 O10 Bi2 113(2) . . ?
Bi5 O10 Bi2 117.8(14) . . ?
O19 C55 C60 122(3) . . ?
O19 C55 C56 120(4) . . ?
C60 C55 C56 118(3) . . ?
O7 C19 C24 122(3) . . ?
O7 C19 C20 119(3) . . ?
C24 C19 C20 118(4) . . ?
C53 C54 C49 120(3) . . ?
C53 C54 Br36 123(2) . . ?
C49 C54 Br36 117(2) . . ?
C20 O8 Bi4 116.5(19) . . ?
C20 O8 Bi1 123.0(19) . . ?
Bi4 O8 Bi1 110.3(12) . . ?
C29 C30 C25 120(3) . . ?
C29 C30 Br20 123(2) . . ?
C25 C30 Br20 117(2) . . ?
O8 C20 C19 112(3) . . ?
O8 C20 C21 125(3) . . ?
C19 C20 C21 123(3) . . ?
C24 C23 C22 113(3) . . ?
C24 C23 Br15 128(2) . . ?
C22 C23 Br15 119(2) . . ?
C44 O16 Bi8 107(2) . . ?
C44 O16 Bi5 114(2) . . ?
Bi8 O16 Bi5 113.5(14) . . ?
C1 O1 Bi1 115.2(18) . . ?
O18 C50 C51 126(3) . . ?
O18 C50 C49 111(2) . . ?
C51 C50 C49 123(2) . . ?
C31 O11 Bi6 113.0(18) . . ?
C31 O11 Bi3 116.6(19) . . ?
Bi6 O11 Bi3 110.2(12) . . ?
C57 C56 C55 119(4) . . ?
C57 C56 O20 117(3) . . ?
C55 C56 O20 124(3) . . ?
C15 C14 C13 120.0 . . ?
C15 C14 O6 126(2) . . ?
C13 C14 O6 113(2) . . ?
C14 C15 C16 120.0 . . ?
C14 C15 Br9 118.5(15) . . ?
C16 C15 Br9 121.5(15) . . ?
C15 C16 C17 120.0 . . ?
C15 C16 Br10 119.8(15) . . ?
C17 C16 Br10 120.1(15) . . ?
C18 C17 C16 120.0 . . ?
C18 C17 Br11 119.9(16) . . ?
C16 C17 Br11 120.1(16) . . ?
C17 C18 C13 120.0 . . ?
C17 C18 Br12 122.2(15) . . ?
C13 C18 Br12 117.7(15) . . ?
C18 C13 C14 120.0 . . ?
C18 C13 O5 115(2) . . ?
C14 C13 O5 125(2) . . ?
O10 C26 C25 115(3) . . ?
O10 C26 C27 124(3) . . ?
C25 C26 C27 121(3) . . ?
C21 C22 C23 123(3) . . ?
C21 C22 Br14 119(3) . . ?
C23 C22 Br14 117(2) . . ?
C47 C48 C43 122(3) . . ?
C47 C48 Br32 127(3) . . ?
C43 C48 Br32 110(3) . . ?
C50 O18 Bi9 119.8(19) . . ?
C44 C45 C46 121(3) . . ?
C44 C45 Br29 121(3) . . ?
C46 C45 Br29 118(3) . . ?
C56 O20 Bi10 104(2) . . ?
C56 O20 Bi7 119(3) . . ?
Bi10 O20 Bi7 111.3(16) . . ?
C59 C60 C55 127(4) . . ?
C59 C60 Br40 118(3) . . ?
C55 C60 Br40 115(3) . . ?
C49 O17 Bi9 115.6(18) . . ?
C49 O17 Bi6 113.5(18) . . ?
Bi9 O17 Bi6 112.5(11) . . ?
C54 C53 C52 121(3) . . ?
C54 C53 Br35 120(2) . . ?
C52 C53 Br35 118(2) . . ?
C36 C31 C32 120.0 . . ?
C36 C31 O11 120.7(18) . . ?
C32 C31 O11 119.3(18) . . ?
C35 C36 C31 120.0 . . ?
C35 C36 Br24 124.1(12) . . ?
C31 C36 Br24 115.9(12) . . ?
C36 C35 C34 120.0 . . ?
C36 C35 Br23 119.0(13) . . ?
C34 C35 Br23 120.9(13) . . ?
C33 C34 C35 120.0 . . ?
C33 C34 Br22 119.6(12) . . ?
C35 C34 Br22 119.8(12) . . ?
C34 C33 C32 120.0 . . ?
C34 C33 Br21 121.6(12) . . ?
C32 C33 Br21 118.3(12) . . ?
C33 C32 C31 120.0 . . ?
C33 C32 O12 122.7(18) . . ?
C31 C32 O12 116.9(18) . . ?
C28 C27 C26 119(3) . . ?
C28 C27 Br17 125(3) . . ?
C26 C27 Br17 116(2) . . ?
C8 O4 Bi2 109.3(18) . . ?
C8 O4 Bi9 110.8(18) . 2_655 ?
Bi2 O4 Bi9 109.1(13) . 2_655 ?
C27 C28 C29 117(3) . . ?
C27 C28 Br18 119(3) . . ?
C29 C28 Br18 124(2) . . ?
C45 C44 C43 126(3) . . ?
C45 C44 O16 118(3) . . ?
C43 C44 O16 117(3) . . ?
C13 O5 Bi3 108(2) . . ?
C50 C51 C52 120(3) . . ?
C50 C51 Br33 120(2) . . ?
C52 C51 Br33 120(2) . . ?
C6 C1 C2 120.0 . . ?
C6 C1 O1 113(2) . . ?
C2 C1 O1 126(2) . . ?
O2 C6 C1 117(2) . . ?
O2 C6 C5 123(2) . . ?
C1 C6 C5 120.0 . . ?
C4 C5 C6 120.0 . . ?
C4 C5 Br4 119.5(15) . . ?
C6 C5 Br4 120.5(15) . . ?
C5 C4 C3 120.0 . . ?
C5 C4 Br3 121.7(15) . . ?
C3 C4 Br3 117.6(15) . . ?
C2 C3 C4 120.0 . . ?
C2 C3 Br2 116.5(15) . . ?
C4 C3 Br2 123.4(15) . . ?
C3 C2 C1 120.0 . . ?
C3 C2 Br1 123.4(15) . . ?
C1 C2 Br1 116.6(15) . . ?
C43 O15 Bi8 110(3) . . ?
Bi7 O24 Bi8 110.6(14) . . ?
Bi7 O24 Bi6 114.3(16) . . ?
Bi8 O24 Bi6 123.0(14) . . ?
C30 C29 C28 123(3) . . ?
C30 C29 Br19 119(3) . . ?
C28 C29 Br19 115(3) . . ?
C60 C59 C58 116(4) . . ?
C60 C59 Br39 127(3) . . ?
C58 C59 Br39 117(3) . . ?
C53 C52 C51 116(3) . . ?
C53 C52 Br34 121(2) . . ?
C51 C52 Br34 122(3) . . ?
Bi5 O23 Bi6 111.7(15) . . ?
Bi5 O23 Bi4 111.0(15) . . ?
Bi6 O23 Bi4 114.7(15) . . ?
Bi5 O23 Bi3 117.3(15) . . ?
Bi6 O23 Bi3 107.1(14) . . ?
Bi4 O23 Bi3 94.1(12) . . ?

loop_
_geom_bond_atom_site_label_1
_geom_bond_atom_site_label_2
_geom_bond_distance
_geom_bond_site_symmetry_2
_geom_bond_publ_flag
Bi6 O11 2.32(3) . ?
Bi6 O23 2.38(4) . ?
Bi6 O24 2.39(4) . ?
Bi6 O12 2.43(3) . ?
Bi6 O17 2.67(3) . ?
O22 Bi3 2.21(4) . ?
O22 Bi2 2.40(4) . ?
O22 Bi4 2.42(4) . ?
Bi4 O8 2.33(3) . ?
Bi4 O7 2.37(3) . ?
Bi4 O23 2.40(4) . ?
Bi4 O14 2.58(3) . ?
O25 Bi9 2.22(4) . ?
O25 Bi10 2.50(4) . ?
O25 Bi7 2.52(4) . ?
O25 Bi8 2.56(4) . ?
Bi3 O6 2.36(3) . ?
Bi3 O5 2.45(4) . ?
Bi3 O11 2.65(3) . ?
Bi3 O23 2.68(4) . ?
Bi9 O17 2.29(3) . ?
Bi9 O18 2.33(3) . ?
Bi9 O4 2.65(3) 2_645 ?
Bi2 O21 2.13(4) . ?
Bi2 O3 2.23(3) . ?
Bi2 O4 2.36(3) . ?
Bi2 O10 2.68(3) . ?
Bi1 O1 2.28(3) . ?
Bi1 O2 2.31(3) . ?
Bi1 O21 2.44(4) . ?
Bi1 O8 2.58(3) . ?
Bi10 O20 2.44(4) . ?
Bi10 O19 2.45(3) . ?
Bi10 O21 2.46(4) 2_645 ?
Bi7 O24 2.14(3) . ?
Bi7 O13 2.37(3) . ?
Bi7 O14 2.37(3) . ?
Bi7 O20 2.55(4) . ?
Bi5 O23 2.23(4) . ?
Bi5 O9 2.31(3) . ?
Bi5 O10 2.33(3) . ?
Bi5 O16 2.67(3) . ?
Bi8 O15 2.19(4) . ?
Bi8 O24 2.36(4) . ?
Bi8 O16 2.37(3) . ?
Br16 C24 1.91(3) . ?
Br28 C42 1.976(16) . ?
Br21 C33 1.960(19) . ?
Br17 C27 1.97(4) . ?
Br6 C10 1.989(18) . ?
Br8 C12 2.055(19) . ?
Br18 C28 1.94(3) . ?
Br20 C30 1.94(3) . ?
Br1 C2 2.03(2) . ?
Br24 C36 2.074(19) . ?
Br29 C45 1.93(4) . ?
Br26 C40 2.05(2) . ?
Br13 C21 1.88(4) . ?
Br36 C54 1.94(4) . ?
Br22 C34 2.03(2) . ?
Br37 C57 1.96(3) . ?
Br12 C18 2.04(2) . ?
Br25 C39 2.005(17) . ?
Br5 C9 2.024(19) . ?
Br35 C53 1.94(3) . ?
Br19 C29 1.98(4) . ?
Br9 C15 1.98(2) . ?
Br33 C51 1.92(3) . ?
Br7 C11 2.04(2) . ?
Br40 C60 1.99(4) . ?
Br14 C22 2.00(4) . ?
Br39 C59 1.99(5) . ?
Br27 C41 2.13(2) . ?
Br32 C48 2.11(3) . ?
Br15 C23 1.87(3) . ?
Br23 C35 2.027(19) . ?
Br38 C58 1.96(4) . ?
Br4 C5 1.94(2) . ?
Br11 C17 2.07(2) . ?
Br34 C52 1.98(4) . ?
Br31 C47 2.02(5) . ?
Br30 C46 1.91(5) . ?
Br10 C16 2.10(3) . ?
Br2 C3 2.05(3) . ?
Br3 C4 1.98(2) . ?
O3 C7 1.37(3) . ?
O6 C14 1.44(3) . ?
O13 C37 1.39(3) . ?
C58 C57 1.45(5) . ?
C58 C59 1.65(5) . ?
C46 C45 1.44(5) . ?
C46 C47 1.45(6) . ?
O2 C6 1.35(3) . ?
C49 O17 1.39(4) . ?
C49 C54 1.47(4) . ?
C49 C50 1.48(4) . ?
C8 C7 1.3900 . ?
C8 C9 1.3900 . ?
C8 O4 1.46(3) . ?
C7 C12 1.3900 . ?
C12 C11 1.3900 . ?
C11 C10 1.3900 . ?
C10 C9 1.3900 . ?
C57 C56 1.40(5) . ?
O12 C32 1.44(3) . ?
C24 C19 1.42(5) . ?
C24 C23 1.50(4) . ?
C38 C37 1.3900 . ?
C38 C39 1.3900 . ?
C38 O14 1.48(3) . ?
C37 C42 1.3900 . ?
C42 C41 1.3900 . ?
C41 C40 1.3900 . ?
C40 C39 1.3900 . ?
C25 O9 1.34(4) . ?
C25 C26 1.47(4) . ?
C25 C30 1.48(4) . ?
C43 C44 1.46(5) . ?
C43 O15 1.46(5) . ?
C43 C48 1.51(5) . ?
C21 C22 1.41(5) . ?
C21 C20 1.50(5) . ?
O19 C55 1.30(4) . ?
O7 C19 1.31(5) . ?
C47 C48 1.39(6) . ?
O10 C26 1.34(4) . ?
C55 C60 1.44(5) . ?
C55 C56 1.48(5) . ?
C19 C20 1.45(4) . ?
C54 C53 1.47(5) . ?
O8 C20 1.43(4) . ?
C30 C29 1.36(5) . ?
C23 C22 1.59(4) . ?
O16 C44 1.49(5) . ?
O1 C1 1.44(3) . ?
C50 O18 1.40(3) . ?
C50 C51 1.41(4) . ?
O11 C31 1.57(4) . ?
C56 O20 1.52(6) . ?
C14 C15 1.3900 . ?
C14 C13 1.3900 . ?
C15 C16 1.3900 . ?
C16 C17 1.3900 . ?
C17 C18 1.3900 . ?
C18 C13 1.3900 . ?
C13 O5 1.48(5) . ?
C26 C27 1.48(5) . ?
C45 C44 1.39(5) . ?
C60 C59 1.32(5) . ?
C53 C52 1.47(5) . ?
C31 C36 1.3900 . ?
C31 C32 1.3900 . ?
C36 C35 1.3900 . ?
C35 C34 1.3900 . ?
C34 C33 1.3900 . ?
C33 C32 1.3900 . ?
C27 C28 1.43(4) . ?
C28 C29 1.51(5) . ?
C51 C52 1.49(4) . ?
C1 C6 1.3900 . ?
C1 C2 1.3900 . ?
C6 C5 1.3900 . ?
C5 C4 1.3900 . ?
C4 C3 1.3900 . ?
C3 C2 1.3900 . ?
